data_2300360
loop_
_publ_author_name
'Macchi, Piero'
'B\"urgi, Hans-Beat'
'Chimpri, Abita S.'
'Hauser, J\"urg'
'G\'al, Zolt\'an'

_publ_section_title
;
 Low-energy contamination of Mo microsource X-ray radiation: analysis
 and solution of the problem
;
_journal_coeditor_code HE5530
_journal_issue 4
_journal_name_full 'Journal of Applied Crystallography'
_journal_page_first 763
_journal_page_last 771
_journal_paper_doi 10.1107/S0021889811016232
_journal_volume 44
_journal_year 2011
_chemical_absolute_configuration unk
_chemical_formula_sum 'C6 H24 N8 Ni O6'
_chemical_formula_weight 363.04
_chemical_name_systematic
;
 ?
;
_space_group_IT_number 178
_symmetry_space_group_name_Hall 'P 61 2 (0 0 5)'
_symmetry_space_group_name_H-M 'P 61 2 2'
_atom_sites_solution_hydrogens geom
_atom_sites_solution_primary direct
_atom_sites_solution_secondary difmap
_audit_conform_dict_location ftp://ftp.iucr.org/pub/cif_core.dic
_audit_conform_dict_name cif_core.dic
_audit_conform_dict_version 2.4
_audit_creation_date 2011-03-11T15:57:51-00:00
_audit_creation_method 'WinGX routine CIF_UPDATE'
_cell_angle_alpha 90.000(5)
_cell_angle_beta 90.000(5)
_cell_angle_gamma 120.000(5)
_cell_formula_units_Z 6
_cell_length_a 8.806(5)
_cell_length_b 8.806(5)
_cell_length_c 33.147(5)
_cell_measurement_temperature 100(2)
_cell_volume 2226.0(18)
_computing_structure_refinement 'SHELXL-97 (Sheldrick, 1997)'
_diffrn_ambient_temperature 100(2)
_diffrn_measured_fraction_theta_full 0.951
_diffrn_measured_fraction_theta_max 0.951
_diffrn_radiation_monochromator graphite
_diffrn_radiation_type MoK\a
_diffrn_radiation_wavelength 0.71069
_diffrn_reflns_av_R_equivalents 0.0304
_diffrn_reflns_av_unetI/netI 0.0238
_diffrn_reflns_limit_h_max 11
_diffrn_reflns_limit_h_min -10
_diffrn_reflns_limit_k_max 11
_diffrn_reflns_limit_k_min -10
_diffrn_reflns_limit_l_max 44
_diffrn_reflns_limit_l_min -44
_diffrn_reflns_number 10038
_diffrn_reflns_theta_full 28.86
_diffrn_reflns_theta_max 28.86
_diffrn_reflns_theta_min 2.94
_exptl_absorpt_coefficient_mu 1.349
_exptl_absorpt_correction_T_max 1.00000
_exptl_absorpt_correction_T_min 0.75639
_exptl_absorpt_correction_type multi-scan
_exptl_crystal_density_diffrn 1.625
_exptl_crystal_density_method 'not measured'
_exptl_crystal_F_000 1152
_exptl_crystal_size_max 0.181
_exptl_crystal_size_mid 0.125
_exptl_crystal_size_min 0.052
_refine_diff_density_max 0.362
_refine_diff_density_min -0.537
_refine_diff_density_rms 0.061
_refine_ls_abs_structure_details 'Flack H D (1983), Acta Cryst. A39, 876-881'
_refine_ls_abs_structure_Flack 0.02(2)
_refine_ls_extinction_method none
_refine_ls_goodness_of_fit_ref 1.014
_refine_ls_hydrogen_treatment constr
_refine_ls_matrix_type full
_refine_ls_number_parameters 144
_refine_ls_number_reflns 1808
_refine_ls_number_restraints 0
_refine_ls_restrained_S_all 1.014
_refine_ls_R_factor_all 0.0326
_refine_ls_R_factor_gt 0.031
_refine_ls_shift/su_max 0.189
_refine_ls_shift/su_mean 0.041
_refine_ls_structure_factor_coef Fsqd
_refine_ls_weighting_details 'calc w=1/[\s^2^(Fo^2^)+(0.1000P)^2^+0.0000P] where P=(Fo^2^+2Fc^2^)/3'
_refine_ls_weighting_scheme calc
_refine_ls_wR_factor_gt 0.1154
_refine_ls_wR_factor_ref 0.1174
_reflns_number_gt 1739
_reflns_number_total 1808
_reflns_threshold_expression >2sigma(I)
_cod_data_source_file he5530.cif
_cod_data_source_block ID
_cod_database_code 2300360

loop_
_symmetry_equiv_pos_as_xyz
'x, y, z'
'-x, -y, z+1/2'
'-y, -x, -z+5/6'
'y, x, -z+1/3'
'x-y, -y, -z'
'-x+y, y, -z+1/2'
'x, x-y, -z+1/6'
'-x, -x+y, -z+2/3'
'-y, x-y, z+1/3'
'y, -x+y, z+5/6'
'x-y, x, z+1/6'
'-x+y, -x, z+2/3'

loop_
_atom_site_label
_atom_site_type_symbol
_atom_site_fract_x
_atom_site_fract_y
_atom_site_fract_z
_atom_site_U_iso_or_equiv
_atom_site_adp_type
_atom_site_occupancy
_atom_site_symmetry_multiplicity
_atom_site_calc_flag
_atom_site_refinement_flags
Ni Ni 0.35906(3) 0.71813(5) 0.25 0.01059(17) Uani 1 2 d S
N1A N 0.1773(3) 0.7347(3) 0.21034(7) 0.0154(4) Uani 1 1 d .
N1B N 0.5808(3) 0.9119(3) 0.21780(7) 0.0145(5) Uani 1 1 d .
N1C N 0.3582(3) 0.5072(3) 0.21782(7) 0.0152(4) Uani 1 1 d .
C1A C 0.1679(4) 0.8923(4) 0.22103(8) 0.0166(5) Uani 1 1 d .
C1B C 0.7367(4) 0.9109(4) 0.23300(8) 0.0177(6) Uani 1 1 d .
C1C C 0.1933(4) 0.3449(4) 0.22776(8) 0.0158(5) Uani 1 1 d .
H1A H 0.213(6) 0.734(6) 0.1848(12) 0.049(12) Uiso 1 1 d .
H2A H 0.065(5) 0.643(6) 0.2123(9) 0.022(9) Uiso 1 1 d .
H1B H 0.572(5) 0.896(5) 0.1921(10) 0.030(10) Uiso 1 1 d .
H2B H 0.594(4) 1.016(4) 0.2206(8) 0.003(6) Uiso 1 1 d .
H1C H 0.368(4) 0.517(4) 0.1914(8) 0.007(7) Uiso 1 1 d .
H2C H 0.451(6) 0.498(6) 0.2258(10) 0.038(11) Uiso 1 1 d .
H3A H 0.062(4) 0.884(4) 0.2101(8) 0.003(6) Uiso 1 1 d .
H4A H 0.275(5) 0.988(5) 0.2103(9) 0.015(8) Uiso 1 1 d .
H3B H 0.727(5) 0.799(5) 0.2223(9) 0.019(9) Uiso 1 1 d .
H4B H 0.852(5) 1.016(5) 0.2264(9) 0.024(9) Uiso 1 1 d .
H3C H 0.202(4) 0.251(4) 0.2217(8) 0.006(7) Uiso 1 1 d .
H4C H 0.094(6) 0.353(6) 0.2140(11) 0.034(10) Uiso 1 1 d .
N2 N 0.6775(3) 0.3871(3) 0.29594(7) 0.0153(4) Uani 1 1 d .
O1A O 0.8040(3) 0.5392(3) 0.29893(6) 0.0239(5) Uani 1 1 d .
O1B O 0.7014(3) 0.2585(3) 0.29689(6) 0.0235(5) Uani 1 1 d .
O1C O 0.5239(3) 0.3622(3) 0.29357(6) 0.0234(4) Uani 1 1 d .

loop_
_atom_site_aniso_label
_atom_site_aniso_U_11
_atom_site_aniso_U_22
_atom_site_aniso_U_33
_atom_site_aniso_U_23
_atom_site_aniso_U_13
_atom_site_aniso_U_12
Ni 0.0087(2) 0.0089(2) 0.0142(2) 0 0.00064(13) 0.00445(12)
N1A 0.0143(12) 0.0145(11) 0.0195(10) -0.0006(8) -0.0011(9) 0.0088(10)
N1B 0.0135(11) 0.0114(11) 0.0173(10) 0.0015(8) 0.0023(8) 0.0052(9)
N1C 0.0140(11) 0.0107(11) 0.0211(10) 0.0001(9) 0.0025(9) 0.0065(9)
C1A 0.0160(14) 0.0114(13) 0.0260(13) 0.0010(10) -0.0017(11) 0.0095(10)
C1B 0.0138(13) 0.0131(13) 0.0249(12) -0.0005(10) 0.0028(10) 0.0057(11)
C1C 0.0128(13) 0.0107(12) 0.0249(13) -0.0030(10) 0.0000(10) 0.0067(11)
N2 0.0168(11) 0.0159(10) 0.0137(10) 0.0011(7) 0.0011(7) 0.0085(9)
O1A 0.0172(11) 0.0155(10) 0.0331(10) 0.0029(8) 0.0045(8) 0.0037(9)
O1B 0.0248(12) 0.0175(11) 0.0309(10) -0.0022(8) -0.0004(8) 0.0128(10)
O1C 0.0156(10) 0.0270(11) 0.0308(10) -0.0002(9) -0.0023(8) 0.0132(9)

loop_
_atom_type_symbol
_atom_type_description
_atom_type_scat_dispersion_real
_atom_type_scat_dispersion_imag
_atom_type_scat_source
C C 0.0033 0.0016 'International Tables Vol C Tables 4.2.6.8 and 6.1.1.4'
H H 0 0 'International Tables Vol C Tables 4.2.6.8 and 6.1.1.4'
N N 0.0061 0.0033 'International Tables Vol C Tables 4.2.6.8 and 6.1.1.4'
O O 0.0106 0.006 'International Tables Vol C Tables 4.2.6.8 and 6.1.1.4'
Ni Ni 0.3393 1.1124 'International Tables Vol C Tables 4.2.6.8 and 6.1.1.4'

loop_
_geom_angle_atom_site_label_1
_geom_angle_atom_site_label_2
_geom_angle_atom_site_label_3
_geom_angle
_geom_angle_site_symmetry_1
_geom_angle_site_symmetry_3
N1B Ni N1B 92.06(13) 6 .
N1B Ni N1A 82.10(9) 6 .
N1B Ni N1A 93.15(10) . .
N1B Ni N1A 93.15(10) 6 6
N1B Ni N1A 82.11(9) . 6
N1A Ni N1A 173.20(13) . 6
N1B Ni N1C 92.85(9) 6 6
N1B Ni N1C 174.07(10) . 6
N1A Ni N1C 90.81(10) . 6
N1A Ni N1C 94.31(9) 6 6
N1B Ni N1C 174.07(10) 6 .
N1B Ni N1C 92.85(9) . .
N1A Ni N1C 94.31(9) . .
N1A Ni N1C 90.81(10) 6 .
N1C Ni N1C 82.45(13) 6 .
C1A N1A Ni 108.29(16) . .
C1B N1B Ni 108.00(16) . .
C1C N1C Ni 107.68(16) . .
N1A C1A C1B 108.9(2) . 6
N1B C1B C1A 109.0(2) . 6
N1C C1C C1C 109.68(18) . 6
O1B N2 O1A 120.4(2) . .
O1B N2 O1C 119.7(2) . .
O1A N2 O1C 119.8(2) . .

loop_
_geom_bond_atom_site_label_1
_geom_bond_atom_site_label_2
_geom_bond_distance
_geom_bond_site_symmetry_2
Ni N1B 2.129(3) 6
Ni N1B 2.129(3) .
Ni N1A 2.132(2) .
Ni N1A 2.132(2) 6
Ni N1C 2.138(2) 6
Ni N1C 2.138(2) .
N1A C1A 1.474(3) .
N1B C1B 1.466(4) .
N1C C1C 1.478(4) .
C1A C1B 1.531(4) 6
C1B C1A 1.531(4) 6
C1C C1C 1.520(5) 6
N2 O1B 1.251(3) .
N2 O1A 1.246(3) .
N2 O1C 1.260(3) .
